data_1567243
loop_
_publ_author_name
'Takahashi, Kazuyuki'
'Noguchi, Takumi'
'Ueda, Keiji'
'Miyawaki, Atsuhiro'
'Murata, Suguru'

_publ_section_title
;
 Molecular Structures and Redox Properties of Homoleptic Aluminum(III)
 Complexes with Azobisphenolate (azp) Ligands
;
_journal_issue 6
_journal_name_full Inorganics
_journal_page_first 84
_journal_paper_doi 10.3390/inorganics10060084
_journal_volume 10
_journal_year 2022
_chemical_formula_sum 'C53 H48 Al N4 O6 P'
_chemical_formula_weight 894.93
_chemical_name_common (TPP)[Al(azpMe2)2]
_space_group_crystal_system triclinic
_space_group_IT_number 2
_space_group_name_Hall '-P 1'
_space_group_name_H-M_alt 'P -1'
_atom_sites_solution_hydrogens geom
_cell_angle_alpha 81.934(2)
_cell_angle_beta 81.586(2)
_cell_angle_gamma 64.230(2)
_cell_formula_units_Z 2
_cell_length_a 11.8738(19)
_cell_length_b 13.224(2)
_cell_length_c 16.406(3)
_cell_measurement_reflns_used 6162
_cell_measurement_temperature 90.(2)
_cell_measurement_theta_max 28.2293
_cell_measurement_theta_min 2.1878
_cell_volume 2286.4(7)
_computing_molecular_graphics 'shelXle (C.B. Huebschle, rev 958)'
_computing_structure_refinement 'SHELXL-2018/3 (Sheldrick, 2018)'
_computing_structure_solution 'SHELXT 2014/5 (Sheldrick, 2014)'
_diffrn_ambient_temperature 90.(2)
_diffrn_measured_fraction_theta_full 0.968
_diffrn_measured_fraction_theta_max 0.968
_diffrn_measurement_device_type 'Bruker APEXII CCD area detector'
_diffrn_measurement_method 'phi and omega scans'
_diffrn_radiation_monochromator 'Bruker Helios multilayer confocal mirror'
_diffrn_radiation_source 'Bruker TXS fine-focus rotating anode'
_diffrn_radiation_type MoK\a
_diffrn_radiation_wavelength 0.71073
_diffrn_reflns_av_R_equivalents 0.0173
_diffrn_reflns_av_unetI/netI 0.0353
_diffrn_reflns_limit_h_max 15
_diffrn_reflns_limit_h_min -14
_diffrn_reflns_limit_k_max 16
_diffrn_reflns_limit_k_min -12
_diffrn_reflns_limit_l_max 20
_diffrn_reflns_limit_l_min -19
_diffrn_reflns_number 12543
_diffrn_reflns_theta_full 26.73
_diffrn_reflns_theta_max 26.73
_diffrn_reflns_theta_min 1.96
_diffrn_source 'rotating-anode X-ray tube'
_diffrn_source_type 'Bruker Turbo X-ray Source'
_exptl_absorpt_coefficient_mu 0.136
_exptl_absorpt_correction_T_max 0.99
_exptl_absorpt_correction_T_min 0.97
_exptl_absorpt_process_details
;
;
_exptl_crystal_colour 'dark red'
_exptl_crystal_density_diffrn 1.300
_exptl_crystal_density_method 'not measured'
_exptl_crystal_description block
_exptl_crystal_F_000 940
_exptl_crystal_size_max 0.300
_exptl_crystal_size_mid 0.170
_exptl_crystal_size_min 0.120
_refine_diff_density_max 1.873
_refine_diff_density_min -0.820
_refine_ls_extinction_method none
_refine_ls_goodness_of_fit_ref 1.039
_refine_ls_hydrogen_treatment constr
_refine_ls_matrix_type full
_refine_ls_number_parameters 739
_refine_ls_number_reflns 9378
_refine_ls_number_restraints 887
_refine_ls_restrained_S_all 1.044
_refine_ls_R_factor_all 0.0843
_refine_ls_R_factor_gt 0.0703
_refine_ls_shift/su_max 0.001
_refine_ls_shift/su_mean 0.000
_refine_ls_structure_factor_coef Fsqd
_refine_ls_weighting_details 'w=1/[\s^2^(Fo^2^)+(0.1020P)^2^+3.4825P] where P=(Fo^2^+2Fc^2^)/3'
_refine_ls_weighting_scheme calc
_refine_ls_wR_factor_gt 0.1902
_refine_ls_wR_factor_ref 0.2036
_reflns_number_gt 7563
_reflns_number_total 9378
_reflns_threshold_expression 'I > 2\s(I)'
_cod_data_source_file 1-Me2.cif
_cod_data_source_block TPP_Al_azpMe2_90K
_cod_original_cell_volume 2286.4(6)
_cod_database_code 1567243

loop_
_space_group_symop_operation_xyz
'x, y, z'
'-x, -y, -z'

loop_
_atom_site_type_symbol
_atom_site_label
_atom_site_fract_x
_atom_site_fract_y
_atom_site_fract_z
_atom_site_U_iso_or_equiv
_atom_site_adp_type
_atom_site_calc_flag
_atom_site_refinement_flags_adp
_atom_site_refinement_flags_occupancy
_atom_site_refinement_flags_posn
_atom_site_occupancy
_atom_site_disorder_assembly
_atom_site_disorder_group
N N1 0.2973(3) 0.0738(3) 0.6704(2) 0.0260(8) Uani d U P D 0.676(6) A 1
N N2 0.4133(3) 0.0063(3) 0.6608(3) 0.0272(10) Uani d U P D 0.676(6) A 1
C C1 0.1007(6) 0.1701(6) 0.6211(5) 0.0322(14) Uani d U P D 0.676(6) A 1
C C2 0.0161(9) 0.1867(8) 0.5646(7) 0.0344(16) Uani d U P D 0.676(6) A 1
H H2 -0.066657 0.244942 0.57044 0.041 Uiso calc U P R 0.676(6) A 1
C C3 0.0511(13) 0.1206(9) 0.5021(9) 0.0342(18) Uani d U P D 0.676(6) A 1
H H3 -0.008849 0.135122 0.464428 0.041 Uiso calc U P R 0.676(6) A 1
C C4 0.1706(13) 0.0313(10) 0.4884(9) 0.0319(16) Uani d U P D 0.676(6) A 1
C C5 0.2586(10) 0.0133(11) 0.5444(6) 0.0316(17) Uani d U P D 0.676(6) A 1
H H5 0.341002 -0.045301 0.538347 0.038 Uiso calc U P R 0.676(6) A 1
C C6 0.2225(6) 0.0830(6) 0.6088(4) 0.0281(13) Uani d U P D 0.676(6) A 1
C C7 0.2020(19) -0.0419(11) 0.4180(10) 0.043(3) Uani d U P D 0.676(6) A 1
H H7A 0.132279 -0.010973 0.383033 0.064 Uiso calc U P R 0.676(6) A 1
H H7B 0.215592 -0.118605 0.440352 0.064 Uiso calc U P R 0.676(6) A 1
H H7C 0.278428 -0.043487 0.385002 0.064 Uiso calc U P R 0.676(6) A 1
C C8 0.4431(7) 0.0367(6) 0.8022(4) 0.0320(13) Uani d U P D 0.676(6) A 1
C C9 0.5346(10) 0.0058(10) 0.8589(5) 0.0348(16) Uani d U P D 0.676(6) A 1
H H9 0.509379 0.032329 0.912462 0.042 Uiso calc U P R 0.676(6) A 1
C C10 0.6624(13) -0.0636(13) 0.8372(8) 0.0329(19) Uani d U P D 0.676(6) A 1
H H10 0.722048 -0.083516 0.876115 0.04 Uiso calc U P R 0.676(6) A 1
C C11 0.7016(10) -0.1033(12) 0.7583(7) 0.0333(14) Uani d U P D 0.676(6) A 1
C C12 0.6149(7) -0.0767(7) 0.7051(5) 0.0306(14) Uani d U P D 0.676(6) A 1
H H12 0.640955 -0.105696 0.652397 0.037 Uiso calc U P R 0.676(6) A 1
C C13 0.4875(5) -0.0077(5) 0.7245(4) 0.0289(11) Uani d U P D 0.676(6) A 1
C C14 0.8360(10) -0.1769(9) 0.7319(5) 0.0383(15) Uani d U P D 0.676(6) A 1
H H14A 0.844902 -0.187611 0.673026 0.057 Uiso calc U P R 0.676(6) A 1
H H14B 0.861611 -0.250255 0.76424 0.057 Uiso calc U P R 0.676(6) A 1
H H14C 0.889328 -0.141023 0.741288 0.057 Uiso calc U P R 0.676(6) A 1
N N1' 0.3581(6) 0.0583(5) 0.7102(4) 0.0248(15) Uani d U P D 0.324(6) A 2
N N2' 0.3670(10) 0.0212(8) 0.6406(5) 0.0303(18) Uani d U P D 0.324(6) A 2
C C1' 0.4412(15) 0.0519(12) 0.8295(8) 0.031(2) Uani d U P D 0.324(6) A 2
C C2' 0.540(2) 0.013(2) 0.8793(11) 0.033(3) Uani d U P D 0.324(6) A 2
H H2' 0.523806 0.034205 0.934266 0.04 Uiso calc U P R 0.324(6) A 2
C C3' 0.655(3) -0.053(3) 0.8502(17) 0.031(3) Uani d U P D 0.324(6) A 2
H H3' 0.719444 -0.075108 0.886092 0.037 Uiso calc U P R 0.324(6) A 2
C C4' 0.692(2) -0.094(3) 0.7715(16) 0.0337(16) Uani d U P D 0.324(6) A 2
C C5' 0.5900(16) -0.0568(15) 0.7209(11) 0.031(2) Uani d U P D 0.324(6) A 2
H H5' 0.605399 -0.080691 0.666797 0.037 Uiso calc U P R 0.324(6) A 2
C C6' 0.4682(11) 0.0139(10) 0.7507(8) 0.028(2) Uani d U P D 0.324(6) A 2
C C7' 0.831(2) -0.164(2) 0.7492(13) 0.039(2) Uani d U P D 0.324(6) A 2
H H7'A 0.847402 -0.167267 0.689103 0.058 Uiso calc U P R 0.324(6) A 2
H H7'B 0.855396 -0.240141 0.776384 0.058 Uiso calc U P R 0.324(6) A 2
H H7'C 0.879839 -0.129082 0.767656 0.058 Uiso calc U P R 0.324(6) A 2
C C8' 0.1359(16) 0.1473(15) 0.6229(12) 0.033(2) Uani d U P D 0.324(6) A 2
C C9' 0.040(2) 0.167(2) 0.5714(16) 0.038(3) Uani d U P D 0.324(6) A 2
H H9' -0.04111 0.226156 0.581616 0.046 Uiso calc U P R 0.324(6) A 2
C C10' 0.064(3) 0.099(2) 0.5046(19) 0.033(3) Uani d U P D 0.324(6) A 2
H H10' -0.001461 0.111266 0.472137 0.04 Uiso calc U P R 0.324(6) A 2
C C11' 0.185(3) 0.013(2) 0.4874(19) 0.033(3) Uani d U P D 0.324(6) A 2
C C12' 0.276(2) 0.003(2) 0.5313(13) 0.030(3) Uani d U P D 0.324(6) A 2
H H12' 0.359048 -0.048497 0.514752 0.037 Uiso calc U P R 0.324(6) A 2
C C13' 0.2570(14) 0.0613(14) 0.5993(10) 0.029(2) Uani d U P D 0.324(6) A 2
C C14' 0.208(3) -0.067(2) 0.4241(17) 0.032(4) Uani d U P D 0.324(6) A 2
H H14D 0.129557 -0.049481 0.401457 0.048 Uiso calc U P R 0.324(6) A 2
H H14E 0.242031 -0.143981 0.450031 0.048 Uiso calc U P R 0.324(6) A 2
H H14F 0.269316 -0.05864 0.379442 0.048 Uiso calc U P R 0.324(6) A 2
C C15 0.1966(3) 0.3778(2) 0.7722(2) 0.0327(6) Uani d U . . 1.0 . .
C C16 0.2283(3) 0.4705(3) 0.7567(2) 0.0361(7) Uani d U . . 1.0 . .
H H16 0.292792 0.4696 0.714649 0.043 Uiso calc U . R 1.0 . .
C C17 0.1659(3) 0.5620(2) 0.8024(2) 0.0363(7) Uani d U . . 1.0 . .
H H17 0.189004 0.623322 0.791011 0.044 Uiso calc U . R 1.0 . .
C C18 0.0699(3) 0.5686(2) 0.86493(19) 0.0350(7) Uani d U . . 1.0 . .
C C19 0.0366(3) 0.4781(2) 0.88029(19) 0.0309(6) Uani d U . . 1.0 . .
H H19 -0.029073 0.480429 0.921827 0.037 Uiso calc U . R 1.0 . .
C C20 0.0997(3) 0.3843(2) 0.83464(19) 0.0300(6) Uani d U . . 1.0 . .
C C21 0.0073(4) 0.6685(3) 0.9154(2) 0.0437(8) Uani d U . . 1.0 . .
H H21A -0.001163 0.737131 0.880097 0.066 Uiso calc U . R 1.0 . .
H H21B 0.058336 0.658529 0.960312 0.066 Uiso calc U . R 1.0 . .
H H21C -0.076114 0.674937 0.938875 0.066 Uiso calc U . R 1.0 . .
C C22 0.0300(3) 0.0912(2) 0.86283(17) 0.0278(6) Uani d U . . 1.0 . .
C C23 -0.0109(3) 0.0038(2) 0.88393(17) 0.0293(6) Uani d U . . 1.0 . .
H H23 0.037708 -0.067196 0.862367 0.035 Uiso calc U . R 1.0 . .
C C24 -0.1183(3) 0.0192(2) 0.93440(17) 0.0288(6) Uani d U . . 1.0 . .
H H24 -0.141857 -0.041661 0.947336 0.035 Uiso calc U . R 1.0 . .
C C25 -0.1953(3) 0.1228(2) 0.96791(16) 0.0277(6) Uani d U . . 1.0 . .
C C26 -0.1557(3) 0.2072(2) 0.94978(17) 0.0268(5) Uani d U . . 1.0 . .
H H26 -0.204757 0.277064 0.972943 0.032 Uiso calc U . R 1.0 . .
C C27 -0.0453(3) 0.1948(2) 0.89818(16) 0.0245(5) Uani d U . . 1.0 . .
C C28 -0.3149(3) 0.1375(3) 1.0211(2) 0.0393(7) Uani d U . . 1.0 . .
H H28A -0.371485 0.126456 0.989091 0.059 Uiso calc U . R 1.0 . .
H H28B -0.355525 0.213725 1.039666 0.059 Uiso calc U . R 1.0 . .
H H28C -0.295564 0.082063 1.069344 0.059 Uiso calc U . R 1.0 . .
C C29 0.2625(3) 0.4123(2) 0.31449(19) 0.0311(6) Uani d U . . 1.0 . .
C C30 0.2953(3) 0.3448(3) 0.3877(2) 0.0440(8) Uani d U . . 1.0 . .
H H30 0.380833 0.307492 0.398927 0.053 Uiso calc U . R 1.0 . .
C C31 0.2025(4) 0.3321(3) 0.4443(2) 0.0536(9) Uani d U . . 1.0 . .
H H31 0.225161 0.283857 0.493622 0.064 Uiso calc U . R 1.0 . .
C C32 0.0783(3) 0.3884(3) 0.4299(2) 0.0475(8) Uani d U . . 1.0 . .
H H32 0.01533 0.381919 0.470349 0.057 Uiso calc U . R 1.0 . .
C C33 0.0447(3) 0.4544(3) 0.3570(2) 0.0457(8) Uani d U . . 1.0 . .
H H33 -0.041336 0.49236 0.346902 0.055 Uiso calc U . R 1.0 . .
C C34 0.1362(3) 0.4655(3) 0.2982(2) 0.0382(7) Uani d U . . 1.0 . .
H H34 0.113343 0.508899 0.247087 0.046 Uiso calc U . R 1.0 . .
C C35 0.5315(3) 0.3472(2) 0.27153(17) 0.0285(6) Uani d U . . 1.0 . .
C C36 0.6028(3) 0.2480(2) 0.23298(19) 0.0322(6) Uani d U . . 1.0 . .
H H36 0.572356 0.231224 0.188577 0.039 Uiso calc U . R 1.0 . .
C C37 0.7190(3) 0.1737(2) 0.2601(2) 0.0407(8) Uani d U . . 1.0 . .
H H37 0.767917 0.106084 0.234048 0.049 Uiso calc U . R 1.0 . .
C C38 0.7628(3) 0.1980(3) 0.3242(2) 0.0404(7) Uani d U . . 1.0 . .
H H38 0.841974 0.146768 0.342269 0.048 Uiso calc U . R 1.0 . .
C C39 0.6928(3) 0.2964(3) 0.36305(19) 0.0391(7) Uani d U . . 1.0 . .
H H39 0.724004 0.312592 0.407333 0.047 Uiso calc U . R 1.0 . .
C C40 0.5768(3) 0.3711(2) 0.33668(18) 0.0328(6) Uani d U . . 1.0 . .
H H40 0.528305 0.438468 0.363091 0.039 Uiso calc U . R 1.0 . .
C C41 0.3551(3) 0.5831(2) 0.24436(16) 0.0252(5) Uani d U . . 1.0 . .
C C42 0.2375(3) 0.6675(2) 0.26753(16) 0.0279(6) Uani d U . . 1.0 . .
H H42 0.168365 0.64943 0.286418 0.034 Uiso calc U . R 1.0 . .
C C43 0.2227(3) 0.7782(2) 0.26266(17) 0.0316(6) Uani d U . . 1.0 . .
H H43 0.142944 0.836284 0.278076 0.038 Uiso calc U . R 1.0 . .
C C44 0.3230(3) 0.8043(2) 0.23561(17) 0.0326(6) Uani d U . . 1.0 . .
H H44 0.311852 0.880324 0.23285 0.039 Uiso calc U . R 1.0 . .
C C45 0.4399(3) 0.7213(2) 0.21238(18) 0.0324(6) Uani d U . . 1.0 . .
H H45 0.508678 0.740005 0.193804 0.039 Uiso calc U . R 1.0 . .
C C46 0.4560(3) 0.6100(2) 0.21646(17) 0.0276(6) Uani d U . . 1.0 . .
H H46 0.535717 0.552505 0.200217 0.033 Uiso calc U . R 1.0 . .
C C47 0.3592(3) 0.4199(2) 0.14008(18) 0.0285(6) Uani d U . . 1.0 . .
C C48 0.3620(3) 0.4978(2) 0.07384(18) 0.0325(6) Uani d U . . 1.0 . .
H H48 0.374264 0.561685 0.082596 0.039 Uiso calc U . R 1.0 . .
C C49 0.3467(3) 0.4816(3) -0.00475(19) 0.0364(7) Uani d U . . 1.0 . .
H H49 0.347767 0.535063 -0.049726 0.044 Uiso calc U . R 1.0 . .
C C50 0.3298(3) 0.3880(3) -0.01834(19) 0.0327(6) Uani d U . . 1.0 . .
H H50 0.318824 0.377649 -0.072277 0.039 Uiso calc U . R 1.0 . .
C C51 0.3292(3) 0.3101(3) 0.04710(19) 0.0346(6) Uani d U . . 1.0 . .
H H51 0.319785 0.245004 0.037644 0.042 Uiso calc U . R 1.0 . .
C C52 0.3421(3) 0.3258(3) 0.12631(19) 0.0342(6) Uani d U . . 1.0 . .
H H52 0.339329 0.272771 0.171172 0.041 Uiso calc U . R 1.0 . .
C C53 0.4679(5) 0.2467(5) 0.5805(3) 0.0758(13) Uani d U . . 1.0 . .
H H53A 0.46237 0.189198 0.551568 0.114 Uiso calc U . R 1.0 . .
H H53B 0.491682 0.21545 0.636402 0.114 Uiso calc U . R 1.0 . .
H H53C 0.531475 0.2699 0.550082 0.114 Uiso calc U . R 1.0 . .
Al Al1 0.19733(9) 0.17291(7) 0.76542(6) 0.0358(2) Uani d U . . 1.0 . .
N N3 0.0759(2) 0.28717(19) 0.84164(15) 0.0276(5) Uani d U . . 1.0 . .
N N4 -0.0208(2) 0.28981(19) 0.88876(14) 0.0269(5) Uani d U . . 1.0 . .
O O1 0.0825(3) 0.2243(2) 0.68499(14) 0.0500(6) Uani d U . . 1.0 . .
O O2 0.3256(2) 0.1069(2) 0.8322(2) 0.0606(8) Uani d U . . 1.0 . .
O O3 0.2510(2) 0.28828(17) 0.72864(14) 0.0376(5) Uani d U . . 1.0 . .
O O4 0.1332(2) 0.07243(17) 0.81468(13) 0.0365(5) Uani d U . . 1.0 . .
O O5 0.3609(4) 0.3324(4) 0.5848(2) 0.0948(12) Uani d U . . 1.0 . .
H H105 0.319769 0.326225 0.629955 0.142 Uiso calc U . R 1.0 . .
P P1 0.37678(7) 0.44011(6) 0.24294(4) 0.02533(18) Uani d U . . 1.0 . .
O O7 0.3183(9) 0.5386(7) 0.4943(5) 0.202(3) Uani d U . . 1.0 . .

loop_
_atom_site_aniso_label
_atom_site_aniso_U_11
_atom_site_aniso_U_22
_atom_site_aniso_U_33
_atom_site_aniso_U_12
_atom_site_aniso_U_13
_atom_site_aniso_U_23
N1 0.0270(18) 0.0215(16) 0.0312(18) -0.0142(14) 0.0022(15) 0.0005(13)
N2 0.027(2) 0.0209(18) 0.034(2) -0.0131(17) 0.0001(16) 0.0021(15)
C1 0.038(3) 0.032(3) 0.030(2) -0.021(2) 0.006(3) -0.001(2)
C2 0.034(3) 0.034(4) 0.033(3) -0.016(3) 0.004(2) 0.003(3)
C3 0.034(3) 0.038(4) 0.033(2) -0.020(3) -0.002(2) 0.004(3)
C4 0.038(4) 0.034(4) 0.029(2) -0.022(3) 0.001(2) -0.003(3)
C5 0.034(3) 0.031(3) 0.030(3) -0.017(3) 0.005(2) 0.000(2)
C6 0.034(3) 0.030(3) 0.025(2) -0.020(2) 0.001(2) 0.0020(19)
C7 0.057(4) 0.036(5) 0.042(4) -0.031(4) 0.008(3) -0.004(4)
C8 0.031(2) 0.020(2) 0.047(3) -0.0146(17) -0.006(3) 0.003(2)
C9 0.042(2) 0.024(2) 0.044(4) -0.0190(19) -0.005(3) -0.001(3)
C10 0.036(3) 0.020(3) 0.046(4) -0.013(2) -0.011(3) 0.000(3)
C11 0.039(2) 0.019(2) 0.045(4) -0.0144(17) -0.007(2) -0.001(2)
C12 0.035(3) 0.016(3) 0.042(3) -0.013(2) -0.005(2) 0.000(2)
C13 0.032(2) 0.018(2) 0.040(3) -0.0158(18) -0.005(2) 0.0033(19)
C14 0.043(2) 0.023(3) 0.045(4) -0.0089(19) -0.007(2) -0.006(2)
N1' 0.028(3) 0.020(3) 0.027(3) -0.012(2) -0.001(3) -0.001(2)
N2' 0.031(4) 0.026(3) 0.034(4) -0.015(3) 0.002(3) 0.000(3)
C1' 0.032(3) 0.020(3) 0.047(5) -0.021(3) -0.005(4) 0.008(4)
C2' 0.038(4) 0.023(4) 0.045(5) -0.019(3) -0.008(4) 0.003(4)
C3' 0.038(4) 0.021(4) 0.041(5) -0.018(3) -0.009(4) -0.001(4)
C4' 0.039(2) 0.019(3) 0.045(4) -0.0135(19) -0.007(2) -0.002(3)
C5' 0.037(4) 0.019(4) 0.039(5) -0.015(3) -0.004(4) 0.000(4)
C6' 0.028(3) 0.020(3) 0.037(4) -0.011(3) -0.005(3) 0.003(3)
C7' 0.044(3) 0.023(3) 0.046(4) -0.010(2) -0.006(3) -0.004(3)
C8' 0.043(4) 0.032(4) 0.031(3) -0.025(3) 0.003(4) 0.000(3)
C9' 0.040(5) 0.037(5) 0.034(4) -0.016(4) 0.004(4) 0.003(4)
C10' 0.036(5) 0.037(5) 0.031(4) -0.021(4) -0.003(4) 0.002(4)
C11' 0.034(4) 0.035(5) 0.033(4) -0.020(4) 0.003(4) 0.001(4)
C12' 0.035(5) 0.032(4) 0.028(4) -0.020(4) 0.003(4) -0.004(4)
C13' 0.033(4) 0.029(4) 0.029(4) -0.019(3) 0.002(3) 0.000(3)
C14' 0.050(7) 0.039(9) 0.022(6) -0.034(7) 0.003(5) -0.005(6)
C15 0.0307(14) 0.0235(13) 0.0470(16) -0.0150(11) -0.0071(12) 0.0034(12)
C16 0.0344(15) 0.0309(14) 0.0490(17) -0.0215(13) -0.0107(13) 0.0103(13)
C17 0.0445(17) 0.0265(14) 0.0490(17) -0.0249(13) -0.0171(14) 0.0079(12)
C18 0.0429(17) 0.0255(13) 0.0432(16) -0.0189(13) -0.0185(13) 0.0057(12)
C19 0.0342(15) 0.0235(13) 0.0385(15) -0.0147(12) -0.0108(12) 0.0020(11)
C20 0.0319(14) 0.0222(12) 0.0419(15) -0.0172(11) -0.0089(12) 0.0033(11)
C21 0.065(2) 0.0283(15) 0.0474(18) -0.0270(16) -0.0168(16) 0.0019(13)
C22 0.0325(14) 0.0229(12) 0.0297(13) -0.0147(11) 0.0019(11) -0.0025(10)
C23 0.0377(15) 0.0212(12) 0.0329(14) -0.0163(12) -0.0006(11) -0.0038(10)
C24 0.0370(15) 0.0269(13) 0.0312(14) -0.0217(12) -0.0061(11) 0.0017(11)
C25 0.0269(13) 0.0328(14) 0.0272(13) -0.0165(11) -0.0038(10) -0.0004(11)
C26 0.0275(13) 0.0234(12) 0.0293(13) -0.0099(11) -0.0039(10) -0.0037(10)
C27 0.0280(13) 0.0209(12) 0.0284(13) -0.0138(10) -0.0034(10) -0.0017(10)
C28 0.0336(16) 0.0445(18) 0.0429(17) -0.0217(14) 0.0032(13) -0.0034(14)
C29 0.0331(15) 0.0225(12) 0.0393(15) -0.0150(11) 0.0042(12) -0.0044(11)
C30 0.0362(17) 0.0366(16) 0.0501(18) -0.0136(14) 0.0019(14) 0.0129(14)
C31 0.052(2) 0.0444(19) 0.056(2) -0.0217(17) 0.0047(17) 0.0157(16)
C32 0.0437(18) 0.0413(18) 0.058(2) -0.0240(15) 0.0134(15) -0.0034(15)
C33 0.0364(17) 0.0463(18) 0.058(2) -0.0228(15) 0.0026(15) -0.0045(16)
C34 0.0361(16) 0.0393(16) 0.0439(17) -0.0207(14) -0.0027(13) -0.0035(13)
C35 0.0301(14) 0.0188(12) 0.0321(14) -0.0092(11) 0.0019(11) 0.0026(10)
C36 0.0347(15) 0.0196(12) 0.0407(15) -0.0129(11) 0.0068(12) -0.0034(11)
C37 0.0347(16) 0.0184(13) 0.0580(19) -0.0070(12) 0.0121(14) -0.0003(13)
C38 0.0308(15) 0.0280(14) 0.0490(18) -0.0059(12) 0.0008(13) 0.0113(13)
C39 0.0392(17) 0.0373(16) 0.0334(15) -0.0124(14) -0.0041(13) 0.0082(12)
C40 0.0356(15) 0.0262(13) 0.0306(14) -0.0094(12) -0.0006(12) 0.0015(11)
C41 0.0302(14) 0.0180(11) 0.0271(12) -0.0099(10) -0.0035(10) -0.0012(10)
C42 0.0308(14) 0.0231(12) 0.0279(13) -0.0100(11) -0.0003(11) -0.0030(10)
C43 0.0380(16) 0.0217(13) 0.0294(13) -0.0068(11) -0.0024(11) -0.0047(10)
C44 0.0487(17) 0.0187(12) 0.0293(14) -0.0140(12) -0.0007(12) -0.0026(10)
C45 0.0409(16) 0.0256(13) 0.0353(15) -0.0195(12) 0.0014(12) -0.0036(11)
C46 0.0296(14) 0.0220(12) 0.0314(13) -0.0112(11) -0.0025(11) -0.0023(10)
C47 0.0300(14) 0.0228(12) 0.0342(14) -0.0123(11) -0.0003(11) -0.0061(11)
C48 0.0389(16) 0.0235(13) 0.0369(15) -0.0143(12) -0.0052(12) -0.0025(11)
C49 0.0440(17) 0.0296(14) 0.0355(15) -0.0158(13) -0.0057(13) -0.0002(12)
C50 0.0286(14) 0.0324(14) 0.0361(15) -0.0102(12) -0.0033(11) -0.0089(12)
C51 0.0342(15) 0.0321(14) 0.0447(16) -0.0192(13) -0.0006(12) -0.0112(12)
C52 0.0395(16) 0.0298(14) 0.0395(15) -0.0215(13) 0.0013(12) -0.0046(12)
C53 0.071(3) 0.073(3) 0.073(3) -0.021(3) -0.023(2) 0.010(2)
Al1 0.0362(5) 0.0209(4) 0.0481(5) -0.0148(4) 0.0136(4) -0.0052(4)
N3 0.0294(12) 0.0201(10) 0.0355(12) -0.0135(9) -0.0018(9) -0.0004(9)
N4 0.0278(12) 0.0227(11) 0.0325(12) -0.0124(9) -0.0033(9) -0.0030(9)
O1 0.0822(18) 0.0484(13) 0.0361(12) -0.0459(14) 0.0082(12) -0.0086(10)
O2 0.0320(12) 0.0401(13) 0.096(2) -0.0132(11) -0.0022(13) 0.0268(13)
O3 0.0338(11) 0.0254(10) 0.0525(13) -0.0156(9) 0.0059(9) -0.0002(9)
O4 0.0404(12) 0.0233(10) 0.0450(12) -0.0172(9) 0.0156(9) -0.0083(8)
O5 0.107(3) 0.113(3) 0.067(2) -0.058(3) 0.006(2) 0.006(2)
P1 0.0287(4) 0.0177(3) 0.0297(4) -0.0108(3) 0.0001(3) -0.0021(3)
O7 0.282(5) 0.168(4) 0.174(4) -0.112(3) 0.010(3) -0.042(3)

loop_
_atom_type_symbol
_atom_type_description
_atom_type_scat_dispersion_real
_atom_type_scat_dispersion_imag
_atom_type_scat_source
C C 0.0033 0.0016 'International Tables Vol C Tables 4.2.6.8 and 6.1.1.4'
H H 0.0000 0.0000 'International Tables Vol C Tables 4.2.6.8 and 6.1.1.4'
Al Al 0.0645 0.0514 'International Tables Vol C Tables 4.2.6.8 and 6.1.1.4'
N N 0.0061 0.0033 'International Tables Vol C Tables 4.2.6.8 and 6.1.1.4'
O O 0.0106 0.0060 'International Tables Vol C Tables 4.2.6.8 and 6.1.1.4'
P P 0.1023 0.0942 'International Tables Vol C Tables 4.2.6.8 and 6.1.1.4'

loop_
_geom_angle_atom_site_label_1
_geom_angle_atom_site_label_2
_geom_angle_atom_site_label_3
_geom_angle_site_symmetry_1
_geom_angle_site_symmetry_3
_geom_angle
_geom_angle_publ_flag
N2 N1 C6 . . 117.2(4) ?
N2 N1 Al1 . . 130.0(3) ?
C6 N1 Al1 . . 112.8(3) ?
N1 N2 C13 . . 117.4(4) ?
O1 C1 C2 . . 128.3(6) ?
O1 C1 C6 . . 114.4(6) ?
C2 C1 C6 . . 117.3(6) ?
C3 C2 C1 . . 120.2(7) ?
C3 C2 H2 . . 119.9 ?
C1 C2 H2 . . 119.9 ?
C2 C3 C4 . . 124.5(9) ?
C2 C3 H3 . . 117.7 ?
C4 C3 H3 . . 117.7 ?
C3 C4 C5 . . 116.4(8) ?
C3 C4 C7 . . 121.5(11) ?
C5 C4 C7 . . 122.0(10) ?
C6 C5 C4 . . 119.0(7) ?
C6 C5 H5 . . 120.5 ?
C4 C5 H5 . . 120.5 ?
C5 C6 N1 . . 125.7(6) ?
C5 C6 C1 . . 122.6(7) ?
N1 C6 C1 . . 111.6(6) ?
C4 C7 H7A . . 109.5 ?
C4 C7 H7B . . 109.5 ?
H7A C7 H7B . . 109.5 ?
C4 C7 H7C . . 109.5 ?
H7A C7 H7C . . 109.5 ?
H7B C7 H7C . . 109.5 ?
O2 C8 C13 . . 130.6(6) ?
O2 C8 C9 . . 113.4(6) ?
C13 C8 C9 . . 116.0(6) ?
C10 C9 C8 . . 121.2(7) ?
C10 C9 H9 . . 119.4 ?
C8 C9 H9 . . 119.4 ?
C11 C10 C9 . . 120.3(9) ?
C11 C10 H10 . . 119.9 ?
C9 C10 H10 . . 119.9 ?
C12 C11 C10 . . 118.7(8) ?
C12 C11 C14 . . 118.8(7) ?
C10 C11 C14 . . 122.5(8) ?
C11 C12 C13 . . 122.4(6) ?
C11 C12 H12 . . 118.8 ?
C13 C12 H12 . . 118.8 ?
C12 C13 N2 . . 112.7(5) ?
C12 C13 C8 . . 121.3(6) ?
N2 C13 C8 . . 125.9(5) ?
C11 C14 H14A . . 109.5 ?
C11 C14 H14B . . 109.5 ?
H14A C14 H14B . . 109.5 ?
C11 C14 H14C . . 109.5 ?
H14A C14 H14C . . 109.5 ?
H14B C14 H14C . . 109.5 ?
N2' N1' C6' . . 116.4(8) ?
N2' N1' Al1 . . 124.6(6) ?
C6' N1' Al1 . . 118.9(6) ?
N1' N2' C13' . . 118.0(10) ?
O2 C1' C2' . . 140.9(12) ?
O2 C1' C6' . . 101.2(11) ?
C2' C1' C6' . . 117.6(12) ?
C3' C2' C1' . . 120.2(15) ?
C3' C2' H2' . . 119.9 ?
C1' C2' H2' . . 119.9 ?
C2' C3' C4' . . 126.(2) ?
C2' C3' H3' . . 116.9 ?
C4' C3' H3' . . 116.9 ?
C3' C4' C5' . . 113.7(16) ?
C3' C4' C7' . . 117.6(16) ?
C5' C4' C7' . . 128.6(15) ?
C6' C5' C4' . . 120.4(13) ?
C6' C5' H5' . . 119.8 ?
C4' C5' H5' . . 119.8 ?
C1' C6' C5' . . 121.8(12) ?
C1' C6' N1' . . 110.0(10) ?
C5' C6' N1' . . 128.2(12) ?
C4' C7' H7'A . . 109.5 ?
C4' C7' H7'B . . 109.5 ?
H7'A C7' H7'B . . 109.5 ?
C4' C7' H7'C . . 109.5 ?
H7'A C7' H7'C . . 109.5 ?
H7'B C7' H7'C . . 109.5 ?
O1 C8' C9' . . 107.9(13) ?
O1 C8' C13' . . 136.8(14) ?
C9' C8' C13' . . 115.3(14) ?
C8' C9' C10' . . 121.1(15) ?
C8' C9' H9' . . 119.5 ?
C10' C9' H9' . . 119.5 ?
C11' C10' C9' . . 120.0(19) ?
C11' C10' H10' . . 120.0 ?
C9' C10' H10' . . 120.0 ?
C12' C11' C10' . . 118.2(17) ?
C12' C11' C14' . . 121.(2) ?
C10' C11' C14' . . 121.(2) ?
C11' C12' C13' . . 124.4(16) ?
C11' C12' H12' . . 117.8 ?
C13' C12' H12' . . 117.8 ?
C12' C13' N2' . . 111.9(13) ?
C12' C13' C8' . . 120.7(14) ?
N2' C13' C8' . . 127.4(14) ?
C11' C14' H14D . . 109.5 ?
C11' C14' H14E . . 109.5 ?
H14D C14' H14E . . 109.5 ?
C11' C14' H14F . . 109.5 ?
H14D C14' H14F . . 109.5 ?
H14E C14' H14F . . 109.5 ?
O3 C15 C20 . . 119.6(2) ?
O3 C15 C16 . . 122.9(3) ?
C20 C15 C16 . . 117.4(3) ?
C17 C16 C15 . . 120.1(3) ?
C17 C16 H16 . . 120.0 ?
C15 C16 H16 . . 120.0 ?
C16 C17 C18 . . 122.7(3) ?
C16 C17 H17 . . 118.7 ?
C18 C17 H17 . . 118.7 ?
C19 C18 C17 . . 117.9(3) ?
C19 C18 C21 . . 121.2(3) ?
C17 C18 C21 . . 121.0(3) ?
C18 C19 C20 . . 120.0(3) ?
C18 C19 H19 . . 120.0 ?
C20 C19 H19 . . 120.0 ?
C19 C20 C15 . . 121.9(2) ?
C19 C20 N3 . . 126.9(3) ?
C15 C20 N3 . . 111.2(2) ?
C18 C21 H21A . . 109.5 ?
C18 C21 H21B . . 109.5 ?
H21A C21 H21B . . 109.5 ?
C18 C21 H21C . . 109.5 ?
H21A C21 H21C . . 109.5 ?
H21B C21 H21C . . 109.5 ?
O4 C22 C23 . . 119.5(2) ?
O4 C22 C27 . . 123.9(2) ?
C23 C22 C27 . . 116.6(2) ?
C24 C23 C22 . . 121.7(3) ?
C24 C23 H23 . . 119.1 ?
C22 C23 H23 . . 119.1 ?
C23 C24 C25 . . 122.0(2) ?
C23 C24 H24 . . 119.0 ?
C25 C24 H24 . . 119.0 ?
C26 C25 C24 . . 117.0(2) ?
C26 C25 C28 . . 122.5(3) ?
C24 C25 C28 . . 120.4(3) ?
C25 C26 C27 . . 122.8(3) ?
C25 C26 H26 . . 118.6 ?
C27 C26 H26 . . 118.6 ?
N4 C27 C26 . . 113.7(2) ?
N4 C27 C22 . . 126.4(2) ?
C26 C27 C22 . . 119.8(2) ?
C25 C28 H28A . . 109.5 ?
C25 C28 H28B . . 109.5 ?
H28A C28 H28B . . 109.5 ?
C25 C28 H28C . . 109.5 ?
H28A C28 H28C . . 109.5 ?
H28B C28 H28C . . 109.5 ?
C30 C29 C34 . . 119.6(3) ?
C30 C29 P1 . . 121.4(2) ?
C34 C29 P1 . . 119.0(2) ?
C31 C30 C29 . . 119.6(3) ?
C31 C30 H30 . . 120.2 ?
C29 C30 H30 . . 120.2 ?
C32 C31 C30 . . 120.6(3) ?
C32 C31 H31 . . 119.7 ?
C30 C31 H31 . . 119.7 ?
C31 C32 C33 . . 120.3(3) ?
C31 C32 H32 . . 119.9 ?
C33 C32 H32 . . 119.9 ?
C32 C33 C34 . . 120.1(3) ?
C32 C33 H33 . . 120.0 ?
C34 C33 H33 . . 120.0 ?
C33 C34 C29 . . 119.7(3) ?
C33 C34 H34 . . 120.1 ?
C29 C34 H34 . . 120.1 ?
C40 C35 C36 . . 119.8(3) ?
C40 C35 P1 . . 119.3(2) ?
C36 C35 P1 . . 120.7(2) ?
C37 C36 C35 . . 119.6(3) ?
C37 C36 H36 . . 120.2 ?
C35 C36 H36 . . 120.2 ?
C38 C37 C36 . . 120.2(3) ?
C38 C37 H37 . . 119.9 ?
C36 C37 H37 . . 119.9 ?
C37 C38 C39 . . 120.8(3) ?
C37 C38 H38 . . 119.6 ?
C39 C38 H38 . . 119.6 ?
C38 C39 C40 . . 119.5(3) ?
C38 C39 H39 . . 120.2 ?
C40 C39 H39 . . 120.2 ?
C39 C40 C35 . . 120.1(3) ?
C39 C40 H40 . . 120.0 ?
C35 C40 H40 . . 120.0 ?
C46 C41 C42 . . 120.2(2) ?
C46 C41 P1 . . 118.7(2) ?
C42 C41 P1 . . 121.0(2) ?
C43 C42 C41 . . 119.3(3) ?
C43 C42 H42 . . 120.4 ?
C41 C42 H42 . . 120.4 ?
C44 C43 C42 . . 120.4(3) ?
C44 C43 H43 . . 119.8 ?
C42 C43 H43 . . 119.8 ?
C43 C44 C45 . . 120.8(3) ?
C43 C44 H44 . . 119.6 ?
C45 C44 H44 . . 119.6 ?
C44 C45 C46 . . 119.5(3) ?
C44 C45 H45 . . 120.3 ?
C46 C45 H45 . . 120.3 ?
C41 C46 C45 . . 119.9(3) ?
C41 C46 H46 . . 120.0 ?
C45 C46 H46 . . 120.0 ?
C48 C47 C52 . . 119.6(3) ?
C48 C47 P1 . . 120.5(2) ?
C52 C47 P1 . . 119.9(2) ?
C49 C48 C47 . . 119.7(3) ?
C49 C48 H48 . . 120.1 ?
C47 C48 H48 . . 120.1 ?
C48 C49 C50 . . 120.6(3) ?
C48 C49 H49 . . 119.7 ?
C50 C49 H49 . . 119.7 ?
C51 C50 C49 . . 119.6(3) ?
C51 C50 H50 . . 120.2 ?
C49 C50 H50 . . 120.2 ?
C50 C51 C52 . . 120.7(3) ?
C50 C51 H51 . . 119.7 ?
C52 C51 H51 . . 119.7 ?
C51 C52 C47 . . 119.8(3) ?
C51 C52 H52 . . 120.1 ?
C47 C52 H52 . . 120.1 ?
O5 C53 H53A . . 109.5 ?
O5 C53 H53B . . 109.5 ?
H53A C53 H53B . . 109.5 ?
O5 C53 H53C . . 109.5 ?
H53A C53 H53C . . 109.5 ?
H53B C53 H53C . . 109.5 ?
O2 Al1 O4 . . 89.15(11) ?
O2 Al1 O1 . . 170.98(14) ?
O4 Al1 O1 . . 91.00(11) ?
O2 Al1 O3 . . 89.62(11) ?
O4 Al1 O3 . . 171.51(10) ?
O1 Al1 O3 . . 91.53(10) ?
O2 Al1 N3 . . 97.33(13) ?
O4 Al1 N3 . . 89.05(9) ?
O1 Al1 N3 . . 91.68(11) ?
O3 Al1 N3 . . 82.77(10) ?
O2 Al1 N1' . . 66.4(2) ?
O4 Al1 N1' . . 96.9(2) ?
O1 Al1 N1' . . 104.7(2) ?
O3 Al1 N1' . . 90.3(2) ?
N3 Al1 N1' . . 162.4(2) ?
O2 Al1 N1 . . 93.73(15) ?
O4 Al1 N1 . . 93.30(11) ?
O1 Al1 N1 . . 77.26(13) ?
O3 Al1 N1 . . 95.17(11) ?
N3 Al1 N1 . . 168.73(13) ?
N4 N3 C20 . . 116.8(2) ?
N4 N3 Al1 . . 131.39(18) ?
C20 N3 Al1 . . 111.60(18) ?
N3 N4 C27 . . 118.1(2) ?
C1 O1 Al1 . . 122.1(3) ?
C8' O1 Al1 . . 106.4(7) ?
C1' O2 Al1 . . 141.5(6) ?
C8 O2 Al1 . . 121.0(4) ?
C15 O3 Al1 . . 114.40(18) ?
C22 O4 Al1 . . 129.19(18) ?
C53 O5 H105 . . 109.5 ?
C29 P1 C41 . . 110.59(13) ?
C29 P1 C35 . . 109.31(13) ?
C41 P1 C35 . . 108.57(13) ?
C29 P1 C47 . . 109.32(14) ?
C41 P1 C47 . . 108.34(12) ?
C35 P1 C47 . . 110.70(13) ?

loop_
_geom_bond_atom_site_label_1
_geom_bond_atom_site_label_2
_geom_bond_site_symmetry_2
_geom_bond_distance
_geom_bond_publ_flag
N1 N2 . 1.276(5) ?
N1 C6 . 1.399(8) ?
N1 Al1 . 2.058(4) ?
N2 C13 . 1.406(8) ?
C1 O1 . 1.291(9) ?
C1 C2 . 1.393(10) ?
C1 C6 . 1.410(7) ?
C2 C3 . 1.342(12) ?
C2 H2 . 0.95 ?
C3 C4 . 1.408(10) ?
C3 H3 . 0.95 ?
C4 C5 . 1.413(12) ?
C4 C7 . 1.511(11) ?
C5 C6 . 1.395(9) ?
C5 H5 . 0.95 ?
C7 H7A . 0.98 ?
C7 H7B . 0.98 ?
C7 H7C . 0.98 ?
C8 O2 . 1.361(7) ?
C8 C13 . 1.411(7) ?
C8 C9 . 1.420(10) ?
C9 C10 . 1.413(12) ?
C9 H9 . 0.95 ?
C10 C11 . 1.403(10) ?
C10 H10 . 0.95 ?
C11 C12 . 1.344(11) ?
C11 C14 . 1.498(9) ?
C12 C13 . 1.401(8) ?
C12 H12 . 0.95 ?
C14 H14A . 0.98 ?
C14 H14B . 0.98 ?
C14 H14C . 0.98 ?
N1' N2' . 1.278(8) ?
N1' C6' . 1.405(10) ?
N1' Al1 . 2.031(7) ?
N2' C13' . 1.416(19) ?
C1' O2 . 1.241(16) ?
C1' C2' . 1.391(17) ?
C1' C6' . 1.394(13) ?
C2' C3' . 1.33(2) ?
C2' H2' . 0.95 ?
C3' C4' . 1.404(18) ?
C3' H3' . 0.95 ?
C4' C5' . 1.43(2) ?
C4' C7' . 1.520(14) ?
C5' C6' . 1.396(15) ?
C5' H5' . 0.95 ?
C7' H7'A . 0.98 ?
C7' H7'B . 0.98 ?
C7' H7'C . 0.98 ?
C8' O1 . 1.421(19) ?
C8' C9' . 1.427(18) ?
C8' C13' . 1.432(14) ?
C9' C10' . 1.43(2) ?
C9' H9' . 0.95 ?
C10' C11' . 1.401(19) ?
C10' H10' . 0.95 ?
C11' C12' . 1.33(2) ?
C11' C14' . 1.496(14) ?
C12' C13' . 1.383(17) ?
C12' H12' . 0.95 ?
C14' H14D . 0.98 ?
C14' H14E . 0.98 ?
C14' H14F . 0.98 ?
C15 O3 . 1.328(4) ?
C15 C20 . 1.405(4) ?
C15 C16 . 1.413(4) ?
C16 C17 . 1.373(5) ?
C16 H16 . 0.95 ?
C17 C18 . 1.399(5) ?
C17 H17 . 0.95 ?
C18 C19 . 1.397(4) ?
C18 C21 . 1.502(5) ?
C19 C20 . 1.397(4) ?
C19 H19 . 0.95 ?
C20 N3 . 1.416(3) ?
C21 H21A . 0.98 ?
C21 H21B . 0.98 ?
C21 H21C . 0.98 ?
C22 O4 . 1.302(3) ?
C22 C23 . 1.420(4) ?
C22 C27 . 1.422(4) ?
C23 C24 . 1.366(4) ?
C23 H23 . 0.95 ?
C24 C25 . 1.410(4) ?
C24 H24 . 0.95 ?
C25 C26 . 1.370(4) ?
C25 C28 . 1.504(4) ?
C26 C27 . 1.411(4) ?
C26 H26 . 0.95 ?
C27 N4 . 1.391(3) ?
C28 H28A . 0.98 ?
C28 H28B . 0.98 ?
C28 H28C . 0.98 ?
C29 C30 . 1.387(4) ?
C29 C34 . 1.401(4) ?
C29 P1 . 1.789(3) ?
C30 C31 . 1.387(5) ?
C30 H30 . 0.95 ?
C31 C32 . 1.372(5) ?
C31 H31 . 0.95 ?
C32 C33 . 1.377(5) ?
C32 H32 . 0.95 ?
C33 C34 . 1.388(5) ?
C33 H33 . 0.95 ?
C34 H34 . 0.95 ?
C35 C40 . 1.394(4) ?
C35 C36 . 1.396(4) ?
C35 P1 . 1.797(3) ?
C36 C37 . 1.395(5) ?
C36 H36 . 0.95 ?
C37 C38 . 1.371(5) ?
C37 H37 . 0.95 ?
C38 C39 . 1.389(5) ?
C38 H38 . 0.95 ?
C39 C40 . 1.390(4) ?
C39 H39 . 0.95 ?
C40 H40 . 0.95 ?
C41 C46 . 1.391(4) ?
C41 C42 . 1.396(4) ?
C41 P1 . 1.796(3) ?
C42 C43 . 1.389(4) ?
C42 H42 . 0.95 ?
C43 C44 . 1.376(4) ?
C43 H43 . 0.95 ?
C44 C45 . 1.384(4) ?
C44 H44 . 0.95 ?
C45 C46 . 1.392(4) ?
C45 H45 . 0.95 ?
C46 H46 . 0.95 ?
C47 C48 . 1.396(4) ?
C47 C52 . 1.398(4) ?
C47 P1 . 1.800(3) ?
C48 C49 . 1.386(4) ?
C48 H48 . 0.95 ?
C49 C50 . 1.389(4) ?
C49 H49 . 0.95 ?
C50 C51 . 1.382(4) ?
C50 H50 . 0.95 ?
C51 C52 . 1.385(4) ?
C51 H51 . 0.95 ?
C52 H52 . 0.95 ?
C53 O5 . 1.284(6) ?
C53 H53A . 0.98 ?
C53 H53B . 0.98 ?
C53 H53C . 0.98 ?
Al1 O2 . 1.829(3) ?
Al1 O4 . 1.843(2) ?
Al1 O1 . 1.879(3) ?
Al1 O3 . 1.890(2) ?
Al1 N3 . 2.008(2) ?
N3 N4 . 1.277(3) ?
O5 H105 . 0.84 ?
